data_2005239
loop_
_publ_author_name
'Chen, X.'
'Long, G.'
'Willett, R. D.'
'Hawks, T.'
'Molnar, S.'
'Brewer, K.'

_publ_section_title
;
 Three Metal (1,4,8,11-Tetraazacyclotetradecane) Halide Salts
;
_journal_issue 8
_journal_name_full 'Acta Crystallographica Section C'
_journal_page_first 1924
_journal_page_last 1928
_journal_paper_doi 10.1107/S0108270195016829
_journal_volume 52
_journal_year 1996
_chemical_formula_iupac '[Co0.5 Mn0.5 Cl2 (C10 H24 N4)] 0.5Cl , 5.5H2O'
_chemical_formula_sum 'C10 H35 Cl2.5 Co0.5 Mn0.5 N4 O5.5'
_chemical_formula_weight 445
_space_group_IT_number 14
_symmetry_cell_setting monoclinic
_symmetry_space_group_name_Hall '-P 2yn'
_symmetry_space_group_name_H-M 'P 1 21/n 1'
_atom_type_scat_source IntTabIV
_cell_angle_alpha 90
_cell_angle_beta 90.99(3)
_cell_angle_gamma 90
_cell_formula_units_Z 2
_cell_length_a 6.415(2)
_cell_length_b 7.427(2)
_cell_length_c 21.074(4)
_cell_measurement_reflns_used 32
_cell_measurement_temperature 295
_cell_measurement_theta_max 15
_cell_measurement_theta_min 5
_cell_volume 1003.9(5)
_diffrn_measurement_device 'Syntex P2~1~ upgraded to Siemens P4'
_diffrn_measurement_method \w
_diffrn_radiation_type MoK\a
_diffrn_radiation_wavelength 0.71073
_diffrn_reflns_av_R_equivalents 0.0392
_diffrn_reflns_limit_h_max 6
_diffrn_reflns_limit_h_min -1
_diffrn_reflns_limit_k_max 7
_diffrn_reflns_limit_k_min -1
_diffrn_reflns_limit_l_max 20
_diffrn_reflns_limit_l_min -20
_diffrn_reflns_number 1654
_diffrn_reflns_theta_max 20
_diffrn_standards_decay_% 'no systematic variation'
_diffrn_standards_interval_count 100
_diffrn_standards_number 3
_exptl_absorpt_coefficient_mu 1.12
_exptl_absorpt_correction_T_max 0.701
_exptl_absorpt_correction_T_min 0.485
_exptl_absorpt_correction_type '\y scan (XEMP SHELXTL-Plus; Sheldrick, 1991)'
_exptl_crystal_colour green
_exptl_crystal_density_diffrn 1.472
_exptl_crystal_description chunk
_exptl_crystal_size_max 0.5
_exptl_crystal_size_mid 0.4
_exptl_crystal_size_min 0.4
_refine_diff_density_max 0.57
_refine_diff_density_min -0.42
_refine_ls_extinction_method none
_refine_ls_goodness_of_fit_obs 1.23
_refine_ls_hydrogen_treatment 'refxyz with a riding model'
_refine_ls_number_parameters 115
_refine_ls_number_reflns 623
_refine_ls_R_factor_obs 0.065
_refine_ls_shift/esd_max 0.001
_refine_ls_structure_factor_coef F
_refine_ls_weighting_details 'w = 1/[\s^2^(F)+0.0015F^2^]'
_refine_ls_weighting_scheme calc
_refine_ls_wR_factor_obs 0.073
_reflns_number_observed 623
_reflns_number_total 939
_reflns_observed_criterion |F|>3\s(F)
_cod_data_source_file cr1206.cif
_cod_data_source_block III
_cod_depositor_comments
;
Added _atom_site_occupancy to
the atoms loop to complete the structure as from the reference

Luca Lutterotti  3/5/2013

#----------------------------------------------------------------------

The following automatic conversions were performed:

'_refine_ls_weighting_scheme' value '1/[\s^2^(F)+0.0015F^2^]' was
changed to 'calc'. New tag '_refine_ls_weighting_details' was
created. The value of the new tag was set to 'w =
1/[\s^2^(F)+0.0015F^2^]'.

Automatic conversion script
Id: cif_fix_values 3143 2015-03-26 13:38:13Z robertas
;
_cod_original_sg_symbol_H-M 'P 21/n'
_cod_database_code 2005239

loop_
_symmetry_equiv_pos_as_xyz
x,y,z
1/2+x,1/2-y,1/2+z
-x,-y,-z
1/2-x,1/2+y,1/2-z

loop_
_atom_site_label
_atom_site_fract_x
_atom_site_fract_y
_atom_site_fract_z
_atom_site_U_iso_or_equiv
_atom_site_occupancy
Co(1) 0 0 0 .022(1) 0.5
Mn(1) 0 0 0 .022(1) 0.5
Cl(1) -0.2611(5) -0.2037(5) -.0056(2) .040(1) 1
N(1) .004(2) .021(2) -.0934(4) .042(4) 1
N(4) .212(2) -0.192(2) .0000(5) .039(4) 1
C(2) -0.187(2) .123(2) -0.1129(6) .056(6) 1
C(3) -0.219(2) .276(2) -.0639(7) .049(6) 1
C(6) .220(2) -0.246(2) -0.1136(7) .057(6) 1
C(7) .027(2) -0.144(2) -0.1322(6) .049(6) 1
C(5) .215(2) -0.330(2) -.0508(6) .048(6) 1
Cl(2) .1759(9) -0.2480(8) -0.3187(3) .040(2) 0.5
O(2) .1759(9) -0.2480(8) -0.3187(3) .040(2) 0.5
O(1) .485(2) 1.077(1) .2424(5) .072(4) 1
O(3) .139(2) .948(1) .3018(5) .089(5) 1
H(1A) .1332 .0803 -0.1022 .08 1
H(4C) .33(1) -0.12(1) -.005(4) .08 1
H(2A) -0.1687 .1732 -0.1544 .08 1
H(2B) -0.3052 .0441 -0.1134 .08 1
H(3A) -0.342(8) .343(8) -.074(3) .08 1
H(3B) -0.102(7) .357(8) -.064(4) .08 1
H(6A) .3351 -0.1635 -0.1141 .08 1
H(6B) .2406 -0.3387 -0.1445 .08 1
H(7A) -0.0928 -0.2196 -0.1263 .08 1
H(7B) .0344 -0.1103 -0.1761 .08 1
H(5A) .093 -0.4039 -0.048 .08 1
H(5B) .3374 -0.4037 -0.0451 .08 1
H(1C) .4882 1.2042 .2337 .08 1
H(1D) .618 1.0402 .2595 .08 1
H(3C) .1665 .8734 .3381 .08 1
H(3D) .0366 1.0374 .3122 .08 1

loop_
_geom_angle_atom_site_label_1
_geom_angle_atom_site_label_2
_geom_angle_atom_site_label_3
_geom_angle_site_symmetry_1
_geom_angle_site_symmetry_3
_geom_angle
_geom_angle_publ_flag
Cl(1) (Co,Mn) N(1) . . 91.3(3) yes
N(1) (Co,Mn) N(4) . . 92.0(5) yes
N(1) (Co,Mn) Cl(1) . 3_555 88.7(3) yes
Cl(1) (Co,Mn) N(1) . 3_555 88.7(3) yes
N(4) (Co,Mn) N(1) . 3_555 88.0(5) yes
Cl(1) (Co,Mn) N(4) . 3_555 88.5(3) yes
N(4) (Co,Mn) N(4) . 3_555 180.00(10) yes
N(1) (Co,Mn) N(4) 3_555 3_555 92.0(5) yes
(Co,Mn) N(1) C(2) 3_555 3_555 106.8(7) yes
(Co,Mn) N(1) C(7) . . 119.4(8) yes
C(2) N(1) C(7) . . 110.7(10) yes
(Co,Mn) N(4) C(5) . . 121.4(9) yes
(Co,Mn) N(4) C(3) . 3_555 108.3(8) yes
C(5) N(4) C(3) . 3_555 111.3(10) yes
C(2) C(3) N(4) . 3_555 107.0(11) yes
N(1) C(7) C(6) . . 111.0(11) yes
Cl(1) (Co,Mn) N(4) . . 91.5(3) yes
Cl(1) (Co,Mn) Cl(1) . 3_555 180.00(10) yes
N(4) (Co,Mn) Cl(1) . 3_555 88.5(3) yes
N(1) (Co,Mn) N(1) . 3_555 180.00(10) yes
Cl(1) (Co,Mn) N(1) 3_555 3_555 91.3(3) yes
N(1) (Co,Mn) N(4) . 3_555 88.0(5) yes
Cl(1) (Co,Mn) N(4) 3_555 3_555 91.5(3) yes
N(1) C(2) C(3) 3_555 3_555 107.9(10) yes
C(7) C(6) C(5) . . 115.1(12) yes
N(4) C(5) C(6) . . 110.9(11) yes

loop_
_geom_bond_atom_site_label_1
_geom_bond_atom_site_label_2
_geom_bond_site_symmetry_2
_geom_bond_distance
_geom_bond_publ_flag
(Co,Mn) Cl(1) . 2.259(3) yes
(Co,Mn) N(4) . 1.969(11) yes
(Co,Mn) N(1) 3_555 1.974(9) yes
N(1) C(2) . 1.491(18) yes
N(4) C(5) . 1.483(17) yes
C(2) C(3) . 1.55(2) yes
C(6) C(7) . 1.50(2) yes
(Co,Mn) N(1) . 1.974(9) yes
(Co,Mn) Cl(1) 3_555 2.259(3) yes
(Co,Mn) N(4) 3_555 1.969(11) yes
N(1) C(7) . 1.479(17) yes
N(4) C(3) 3_555 1.485(19) yes
C(3) N(4) 3_555 1.485(19) yes
C(6) C(5) . 1.465(19) yes
